data_4317626
loop_
_publ_author_name
'Jeremy S. L. Yeo'
'Jagadese J. Vittal'
'William Henderson'
'T. S. Andy Hor'

_publ_section_title
;
 Metal Scrambling in the Trinuclear {Pt2Se2M} (M = Pt, Pd, Au) System
 Using an Electrospray Mass Spectrometry (ESMS) Directed Synthetic
 Methodology; Isolation and Crystallographic Characterization of
 {Pt2(\m3-Se)2(PPh3)4[Pt(cod)]}{PF6}2 and
 {Pt(\m3-Se)2(PPh3)2[Pt(cod)]2}{PF6}2 (cod = Cyclo-octa-1,5-diene)
;
_journal_name_full 'Inorganic Chemistry'
_journal_page_first 1194
_journal_page_last 1198
_journal_paper_doi 10.1021/ic010905t
_journal_volume 41
_journal_year 2002
_chemical_formula_sum 'C52 H54 F12 P4 Pt3 Se2'
_chemical_formula_weight 1774.02
_chemical_name_systematic
;
  ?
;
_space_group_IT_number 14
_symmetry_cell_setting monoclinic
_symmetry_space_group_name_Hall '-P 2ybc'
_symmetry_space_group_name_H-M 'P 1 21/c 1'
_atom_sites_solution_hydrogens geom
_atom_sites_solution_primary direct
_atom_sites_solution_secondary difmap
_audit_creation_method SHELXL-97
_cell_angle_alpha 90.00
_cell_angle_beta 97.456(1)
_cell_angle_gamma 90.00
_cell_formula_units_Z 4
_cell_length_a 15.8939(2)
_cell_length_b 11.8889(1)
_cell_length_c 29.2574(1)
_cell_measurement_reflns_used 7824
_cell_measurement_temperature 223(2)
_cell_measurement_theta_max 25.0
_cell_measurement_theta_min 2.06
_cell_volume 5481.76(9)
_computing_cell_refinement 'Bruker AXS, SAINT'
_computing_data_collection 'Bruker AXS, SMART'
_computing_data_reduction 'Bruker AXS, SAINT'
_computing_molecular_graphics 'Bruker AXS, SHELXTL'
_computing_publication_material 'Bruker AXS, SHELXTL'
_computing_structure_refinement 'SHELXL-97 (Sheldrick, 1997)'
_computing_structure_solution 'SHELXS-97 (Sheldrick, 1990)'
_diffrn_ambient_temperature 223(2)
_diffrn_measured_fraction_theta_full 0.991
_diffrn_measured_fraction_theta_max 0.991
_diffrn_measurement_method '\w scans'
_diffrn_radiation_monochromator graphite
_diffrn_radiation_source 'fine-focus sealed tube'
_diffrn_radiation_type MoK\a
_diffrn_radiation_wavelength 0.71073
_diffrn_reflns_av_R_equivalents 0.0314
_diffrn_reflns_av_sigmaI/netI 0.0377
_diffrn_reflns_limit_h_max 18
_diffrn_reflns_limit_h_min -16
_diffrn_reflns_limit_k_max 10
_diffrn_reflns_limit_k_min -14
_diffrn_reflns_limit_l_max 34
_diffrn_reflns_limit_l_min -33
_diffrn_reflns_number 27042
_diffrn_reflns_theta_full 25.00
_diffrn_reflns_theta_max 25.00
_diffrn_reflns_theta_min 1.78
_exptl_absorpt_coefficient_mu 9.158
_exptl_absorpt_correction_T_max 0.4347
_exptl_absorpt_correction_T_min 0.2438
_exptl_absorpt_correction_type 'sadabs (Sheldrick, 1996)'
_exptl_crystal_colour orange
_exptl_crystal_density_diffrn 2.150
_exptl_crystal_density_meas ?
_exptl_crystal_density_method 'not measured'
_exptl_crystal_description 'rectangular shape, cut'
_exptl_crystal_F_000 3344
_exptl_crystal_size_max 0.2
_exptl_crystal_size_mid 0.14
_exptl_crystal_size_min 0.12
_refine_diff_density_max 0.951
_refine_diff_density_min -0.941
_refine_diff_density_rms 0.123
_refine_ls_extinction_coef 0.000120(14)
_refine_ls_extinction_expression Fc^*^=kFc[1+0.001xFc^2^\l^3^/sin(2\q)]^-1/4^
_refine_ls_extinction_method SHELXL
_refine_ls_goodness_of_fit_ref 1.028
_refine_ls_hydrogen_treatment mixed
_refine_ls_matrix_type full
_refine_ls_number_parameters 659
_refine_ls_number_reflns 9562
_refine_ls_number_restraints 291
_refine_ls_restrained_S_all 1.064
_refine_ls_R_factor_all 0.0431
_refine_ls_R_factor_gt 0.0286
_refine_ls_shift/su_max 0.001
_refine_ls_shift/su_mean 0.000
_refine_ls_structure_factor_coef Fsqd
_refine_ls_weighting_details 'calc w=1/[\s^2^(Fo^2^)+(0.0230P)^2^+11.4255P] where P=(Fo^2^+2Fc^2^)/3'
_refine_ls_weighting_scheme calc
_refine_ls_wR_factor_gt 0.0561
_refine_ls_wR_factor_ref 0.0602
_reflns_number_gt 7788
_reflns_number_total 9562
_reflns_threshold_expression >2sigma(I)
_cod_data_source_file ic010905t_1.cif
_cod_data_source_block 053
_cod_depositor_comments
;
The following automatic conversions were performed:

'_exptl_crystal_density_meas' value 'not measured' was changed to '?'
- the value is perceived as not measured.

Automatic conversion script
Id: cif_fix_values 3008 2015-01-20 13:52:24Z robertas 
;
_cod_database_code 4317626

loop_
_symmetry_equiv_pos_as_xyz
'x, y, z'
'-x, y+1/2, -z+1/2'
'-x, -y, -z'
'x, -y-1/2, z-1/2'

loop_
_atom_site_label
_atom_site_type_symbol
_atom_site_fract_x
_atom_site_fract_y
_atom_site_fract_z
_atom_site_U_iso_or_equiv
_atom_site_adp_type
_atom_site_occupancy
_atom_site_symmetry_multiplicity
_atom_site_calc_flag
_atom_site_refinement_flags
_atom_site_disorder_assembly
_atom_site_disorder_group
Pt1 Pt 0.259163(14) 0.452347(18) 0.127061(7) 0.02172(7) Uani 1 1 d . . .
Pt2 Pt 0.123337(14) 0.244152(19) 0.131171(8) 0.02558(7) Uani 1 1 d . . .
Pt3 Pt 0.193213(16) 0.35425(2) 0.222940(8) 0.03030(7) Uani 1 1 d . . .
Se1 Se 0.27180(4) 0.26568(5) 0.16608(2) 0.02619(14) Uani 1 1 d . . .
Se2 Se 0.11818(4) 0.44147(5) 0.15392(2) 0.02631(14) Uani 1 1 d . . .
P1 P 0.40391(10) 0.46089(13) 0.12995(6) 0.0275(3) Uani 1 1 d . . .
P2 P 0.22249(9) 0.60338(12) 0.08082(5) 0.0241(3) Uani 1 1 d . . .
C1 C 0.0036(4) 0.2517(6) 0.0837(2) 0.0384(16) Uani 1 1 d . . .
H1 H -0.0153 0.3290 0.0750 0.046 Uiso 1 1 calc R . .
C2 C -0.0152(4) 0.2178(6) 0.1268(2) 0.0398(17) Uani 1 1 d . . .
H2 H -0.0451 0.2752 0.1431 0.048 Uiso 1 1 calc R . .
C3 C -0.0331(5) 0.0978(6) 0.1397(3) 0.055(2) Uani 1 1 d . . .
H3A H -0.0734 0.0986 0.1624 0.066 Uiso 1 1 calc R . .
H3B H -0.0603 0.0586 0.1122 0.066 Uiso 1 1 calc R . .
C4 C 0.0446(5) 0.0321(6) 0.1595(3) 0.055(2) Uani 1 1 d . . .
H4A H 0.0542 0.0445 0.1929 0.066 Uiso 1 1 calc R . .
H4B H 0.0331 -0.0482 0.1543 0.066 Uiso 1 1 calc R . .
C5 C 0.1243(4) 0.0611(5) 0.1400(2) 0.0380(16) Uani 1 1 d . . .
H5 H 0.1765 0.0320 0.1584 0.046 Uiso 1 1 calc R . .
C6 C 0.1333(4) 0.0830(5) 0.0944(2) 0.0408(17) Uani 1 1 d . . .
H6 H 0.1906 0.0670 0.0862 0.049 Uiso 1 1 calc R . .
C7 C 0.0624(5) 0.0688(7) 0.0551(3) 0.055(2) Uani 1 1 d . . .
H7A H 0.0234 0.0104 0.0633 0.065 Uiso 1 1 calc R . .
H7B H 0.0864 0.0431 0.0277 0.065 Uiso 1 1 calc R . .
C8 C 0.0127(5) 0.1768(7) 0.0434(3) 0.060(2) Uani 1 1 d . . .
H8A H 0.0409 0.2194 0.0211 0.072 Uiso 1 1 calc R . .
H8B H -0.0441 0.1569 0.0285 0.072 Uiso 1 1 calc R . .
C9 C 0.2270(6) 0.2239(6) 0.2751(3) 0.056(2) Uani 1 1 d . . .
H9 H 0.2517 0.1552 0.2631 0.067 Uiso 1 1 calc R . .
C10 C 0.2845(5) 0.3125(7) 0.2840(2) 0.052(2) Uani 1 1 d . . .
H10 H 0.3424 0.2955 0.2771 0.063 Uiso 1 1 calc R . .
C11 C 0.2811(5) 0.3994(7) 0.3214(3) 0.064(2) Uani 1 1 d . . .
H11A H 0.3391 0.4219 0.3332 0.077 Uiso 1 1 calc R . .
H11B H 0.2561 0.3648 0.3469 0.077 Uiso 1 1 calc R . .
C12 C 0.2300(5) 0.5048(7) 0.3058(3) 0.065(2) Uani 1 1 d . . .
H12A H 0.2102 0.5400 0.3327 0.078 Uiso 1 1 calc R . .
H12B H 0.2676 0.5584 0.2930 0.078 Uiso 1 1 calc R . .
C13 C 0.1544(5) 0.4823(6) 0.2701(2) 0.0443(18) Uani 1 1 d . . .
H13 H 0.1302 0.5509 0.2543 0.053 Uiso 1 1 calc R . .
C14 C 0.0973(5) 0.3936(6) 0.2689(2) 0.0449(18) Uani 1 1 d . . .
H14 H 0.0402 0.4107 0.2526 0.054 Uiso 1 1 calc R . .
C15 C 0.0979(6) 0.3060(7) 0.3063(3) 0.075(3) Uani 1 1 d . . .
H15A H 0.0393 0.2827 0.3082 0.090 Uiso 1 1 calc R . .
H15B H 0.1198 0.3406 0.3359 0.090 Uiso 1 1 calc R . .
C16 C 0.1501(6) 0.2023(7) 0.2997(3) 0.075(3) Uani 1 1 d . . .
H16A H 0.1137 0.1468 0.2820 0.090 Uiso 1 1 calc R . .
H16B H 0.1693 0.1695 0.3300 0.090 Uiso 1 1 calc R . .
C1A C 0.4367(4) 0.4813(5) 0.1922(2) 0.0360(16) Uani 1 1 d . . .
C2A C 0.4805(5) 0.3995(7) 0.2198(3) 0.052(2) Uani 1 1 d . . .
H2A H 0.4977 0.3324 0.2068 0.062 Uiso 1 1 calc R . .
C3A C 0.4984(6) 0.4189(9) 0.2671(3) 0.074(3) Uani 1 1 d . . .
H3A H 0.5292 0.3652 0.2861 0.089 Uiso 1 1 calc R . .
C4A C 0.4711(6) 0.5165(9) 0.2865(3) 0.074(3) Uani 1 1 d . . .
H4A H 0.4831 0.5286 0.3184 0.088 Uiso 1 1 calc R . .
C5A C 0.4264(5) 0.5959(7) 0.2588(3) 0.062(2) Uani 1 1 d . . .
H5A H 0.4086 0.6626 0.2719 0.074 Uiso 1 1 calc R . .
C6A C 0.4075(4) 0.5776(6) 0.2120(2) 0.0420(17) Uani 1 1 d . . .
H6A H 0.3749 0.6304 0.1935 0.050 Uiso 1 1 calc R . .
C1B C 0.4569(4) 0.5722(5) 0.1011(2) 0.0334(15) Uani 1 1 d . . .
C2B C 0.5064(5) 0.6554(6) 0.1249(3) 0.052(2) Uani 1 1 d . . .
H2B H 0.5122 0.6584 0.1573 0.062 Uiso 1 1 calc R . .
C3B C 0.5469(5) 0.7339(7) 0.1002(3) 0.072(3) Uani 1 1 d . . .
H3B H 0.5809 0.7898 0.1161 0.086 Uiso 1 1 calc R . .
C4B C 0.5381(5) 0.7309(7) 0.0529(3) 0.063(2) Uani 1 1 d . . .
H4B H 0.5642 0.7863 0.0366 0.076 Uiso 1 1 calc R . .
C5B C 0.4914(4) 0.6481(6) 0.0294(3) 0.0477(18) Uani 1 1 d . . .
H5B H 0.4868 0.6449 -0.0029 0.057 Uiso 1 1 calc R . .
C6B C 0.4511(4) 0.5687(5) 0.0534(2) 0.0368(16) Uani 1 1 d . . .
H6B H 0.4192 0.5114 0.0372 0.044 Uiso 1 1 calc R . .
C1C C 0.4577(4) 0.3364(5) 0.1121(2) 0.0327(15) Uani 1 1 d . . .
C2C C 0.5459(4) 0.3276(6) 0.1230(3) 0.0509(19) Uani 1 1 d . . .
H2C H 0.5765 0.3839 0.1406 0.061 Uiso 1 1 calc R . .
C3C C 0.5881(5) 0.2357(7) 0.1078(3) 0.061(2) Uani 1 1 d . . .
H3C H 0.6468 0.2277 0.1165 0.074 Uiso 1 1 calc R . .
C4C C 0.5443(6) 0.1562(6) 0.0800(3) 0.062(2) Uani 1 1 d . . .
H4C H 0.5734 0.0949 0.0692 0.074 Uiso 1 1 calc R . .
C5C C 0.4575(5) 0.1661(6) 0.0679(3) 0.050(2) Uani 1 1 d . . .
H5C H 0.4279 0.1123 0.0485 0.060 Uiso 1 1 calc R . .
C6C C 0.4142(4) 0.2559(5) 0.0845(2) 0.0359(15) Uani 1 1 d . . .
H6C H 0.3550 0.2617 0.0769 0.043 Uiso 1 1 calc R . .
C1D C 0.1100(4) 0.6397(5) 0.07556(19) 0.0257(13) Uani 1 1 d . . .
C2D C 0.0514(4) 0.5585(5) 0.0566(2) 0.0292(14) Uani 1 1 d . . .
H2D H 0.0714 0.4897 0.0464 0.035 Uiso 1 1 calc R . .
C3D C -0.0352(4) 0.5777(5) 0.0528(2) 0.0344(15) Uani 1 1 d . . .
H3D H -0.0735 0.5221 0.0403 0.041 Uiso 1 1 calc R . .
C4D C -0.0649(4) 0.6784(5) 0.0674(2) 0.0375(16) Uani 1 1 d . . .
H4D H -0.1236 0.6916 0.0650 0.045 Uiso 1 1 calc R . .
C5D C -0.0083(4) 0.7603(5) 0.0857(2) 0.0364(15) Uani 1 1 d . . .
H5D H -0.0287 0.8295 0.0953 0.044 Uiso 1 1 calc R . .
C6D C 0.0781(4) 0.7406(5) 0.0899(2) 0.0341(15) Uani 1 1 d . . .
H6D H 0.1159 0.7965 0.1027 0.041 Uiso 1 1 calc R . .
C1E C 0.2758(3) 0.7336(5) 0.0996(2) 0.0253(13) Uani 1 1 d . . .
C2E C 0.3216(4) 0.7977(5) 0.0717(2) 0.0382(16) Uani 1 1 d . . .
H2E H 0.3284 0.7730 0.0419 0.046 Uiso 1 1 calc R . .
C3E C 0.3570(5) 0.8984(6) 0.0884(3) 0.053(2) Uani 1 1 d . . .
H3E H 0.3881 0.9420 0.0697 0.064 Uiso 1 1 calc R . .
C4E C 0.3476(5) 0.9361(6) 0.1320(3) 0.055(2) Uani 1 1 d . . .
H4E H 0.3707 1.0056 0.1426 0.066 Uiso 1 1 calc R . .
C5E C 0.3045(4) 0.8719(5) 0.1597(3) 0.0460(18) Uani 1 1 d . . .
H5E H 0.2990 0.8968 0.1897 0.055 Uiso 1 1 calc R . .
C6E C 0.2687(4) 0.7707(5) 0.1444(2) 0.0355(15) Uani 1 1 d . . .
H6E H 0.2397 0.7268 0.1640 0.043 Uiso 1 1 calc R . .
C1F C 0.2349(3) 0.5771(5) 0.02069(19) 0.0254(13) Uani 1 1 d . . .
C2F C 0.2148(4) 0.6612(5) -0.0127(2) 0.0365(15) Uani 1 1 d . . .
H2F H 0.1959 0.7319 -0.0038 0.044 Uiso 1 1 calc R . .
C3F C 0.2225(4) 0.6406(7) -0.0581(2) 0.0485(19) Uani 1 1 d . . .
H3F H 0.2095 0.6976 -0.0802 0.058 Uiso 1 1 calc R . .
C4F C 0.2495(4) 0.5358(7) -0.0716(2) 0.050(2) Uani 1 1 d . . .
H4F H 0.2562 0.5226 -0.1026 0.059 Uiso 1 1 calc R . .
C5F C 0.2664(4) 0.4518(6) -0.0394(2) 0.0434(17) Uani 1 1 d . . .
H5F H 0.2833 0.3805 -0.0487 0.052 Uiso 1 1 calc R . .
C6F C 0.2586(4) 0.4717(5) 0.0067(2) 0.0347(15) Uani 1 1 d . . .
H6F H 0.2695 0.4135 0.0284 0.042 Uiso 1 1 calc R . .
P3 P 0.18588(16) 0.65072(19) -0.21819(8) 0.0620(6) Uani 1 1 d D . .
F1 F 0.1761(5) 0.5716(6) -0.2603(2) 0.178(4) Uani 1 1 d D . .
F2 F 0.2536(5) 0.7219(5) -0.2385(2) 0.153(4) Uani 1 1 d D . .
F3 F 0.1990(4) 0.7266(5) -0.17358(18) 0.110(2) Uani 1 1 d D . .
F4 F 0.1154(4) 0.5805(4) -0.1981(2) 0.124(2) Uani 1 1 d D . .
F5 F 0.1158(5) 0.7319(6) -0.2387(3) 0.220(5) Uani 1 1 d D . .
F6 F 0.2535(4) 0.5693(6) -0.1933(3) 0.157(3) Uani 1 1 d D . .
P4 P 0.24495(12) 0.04397(17) -0.03777(7) 0.0455(5) Uani 1 1 d D . .
F7 F 0.2734(5) 0.1410(5) -0.06802(19) 0.153(3) Uani 1 1 d D . .
F8 F 0.2460(3) -0.0434(4) -0.07785(16) 0.0899(17) Uani 1 1 d D . .
F9 F 0.2155(4) -0.0487(4) -0.00600(19) 0.103(2) Uani 1 1 d D . .
F10 F 0.2446(3) 0.1313(4) 0.00303(16) 0.0798(15) Uani 1 1 d D . .
F11 F 0.1500(3) 0.0711(4) -0.0547(2) 0.116(2) Uani 1 1 d D . .
F12 F 0.3397(3) 0.0176(6) -0.0197(2) 0.137(3) Uani 1 1 d D . .

loop_
_atom_site_aniso_label
_atom_site_aniso_U_11
_atom_site_aniso_U_22
_atom_site_aniso_U_33
_atom_site_aniso_U_23
_atom_site_aniso_U_13
_atom_site_aniso_U_12
Pt1 0.01861(12) 0.02160(12) 0.02449(12) 0.00210(10) 0.00102(9) -0.00029(9)
Pt2 0.02421(13) 0.02547(13) 0.02804(13) 0.00107(10) 0.00711(9) -0.00137(10)
Pt3 0.03784(15) 0.02848(14) 0.02539(13) 0.00285(10) 0.00712(10) 0.00895(11)
Se1 0.0258(3) 0.0243(3) 0.0288(3) 0.0036(2) 0.0050(2) 0.0045(3)
Se2 0.0233(3) 0.0261(3) 0.0302(3) 0.0044(3) 0.0059(2) 0.0035(3)
P1 0.0205(8) 0.0261(8) 0.0351(9) -0.0006(7) 0.0004(7) -0.0009(7)
P2 0.0213(8) 0.0231(8) 0.0271(8) 0.0030(6) 0.0005(6) -0.0012(6)
C1 0.023(3) 0.039(4) 0.050(4) 0.005(3) -0.007(3) 0.000(3)
C2 0.019(3) 0.050(4) 0.052(4) 0.000(3) 0.009(3) 0.000(3)
C3 0.045(5) 0.064(5) 0.058(5) 0.009(4) 0.020(4) -0.022(4)
C4 0.058(5) 0.038(4) 0.072(6) 0.005(4) 0.019(4) -0.017(4)
C5 0.045(4) 0.019(3) 0.052(4) -0.003(3) 0.012(3) -0.002(3)
C6 0.035(4) 0.039(4) 0.049(4) -0.015(3) 0.011(3) 0.004(3)
C7 0.056(5) 0.063(5) 0.043(4) -0.021(4) 0.003(4) -0.003(4)
C8 0.074(6) 0.062(5) 0.038(4) -0.001(4) -0.015(4) -0.007(4)
C9 0.089(7) 0.043(5) 0.038(4) 0.014(4) 0.015(4) 0.026(4)
C10 0.059(5) 0.070(6) 0.028(4) 0.010(4) 0.002(3) 0.037(4)
C11 0.066(6) 0.091(6) 0.033(4) -0.001(4) 0.000(4) 0.028(5)
C12 0.075(6) 0.074(6) 0.044(5) -0.023(4) -0.002(4) 0.023(5)
C13 0.052(5) 0.044(4) 0.037(4) -0.010(3) 0.007(3) 0.020(4)
C14 0.051(5) 0.053(4) 0.036(4) 0.002(3) 0.025(3) 0.022(4)
C15 0.092(7) 0.071(6) 0.069(6) 0.023(5) 0.043(5) 0.008(5)
C16 0.118(8) 0.053(5) 0.062(6) 0.019(4) 0.043(6) 0.015(5)
C1A 0.026(4) 0.042(4) 0.036(4) -0.006(3) -0.008(3) 0.001(3)
C2A 0.046(5) 0.059(5) 0.047(5) 0.004(4) -0.009(4) 0.013(4)
C3A 0.064(6) 0.105(8) 0.046(5) 0.014(5) -0.020(4) 0.010(5)
C4A 0.060(6) 0.116(8) 0.040(5) -0.021(5) -0.012(4) 0.006(6)
C5A 0.049(5) 0.076(6) 0.058(6) -0.022(5) -0.001(4) -0.004(4)
C6A 0.034(4) 0.042(4) 0.046(4) -0.005(3) -0.006(3) 0.002(3)
C1B 0.016(3) 0.034(4) 0.049(4) 0.005(3) 0.002(3) -0.005(3)
C2B 0.050(5) 0.048(5) 0.053(5) -0.002(4) -0.004(4) -0.020(4)
C3B 0.057(6) 0.061(6) 0.093(7) 0.005(5) -0.005(5) -0.040(5)
C4B 0.045(5) 0.062(6) 0.083(7) 0.019(5) 0.013(5) -0.015(4)
C5B 0.036(4) 0.049(5) 0.060(5) 0.005(4) 0.015(4) -0.002(4)
C6B 0.021(3) 0.041(4) 0.048(4) 0.001(3) 0.004(3) -0.010(3)
C1C 0.028(4) 0.029(3) 0.043(4) 0.001(3) 0.013(3) -0.001(3)
C2C 0.034(4) 0.050(5) 0.069(5) -0.007(4) 0.005(4) 0.006(3)
C3C 0.036(4) 0.054(5) 0.101(7) 0.011(5) 0.035(5) 0.015(4)
C4C 0.069(6) 0.036(4) 0.090(7) 0.005(4) 0.045(5) 0.014(4)
C5C 0.070(6) 0.030(4) 0.056(5) 0.003(3) 0.031(4) -0.010(4)
C6C 0.043(4) 0.029(3) 0.040(4) 0.000(3) 0.020(3) 0.001(3)
C1D 0.028(3) 0.025(3) 0.024(3) 0.003(3) 0.002(2) 0.000(3)
C2D 0.028(3) 0.025(3) 0.035(3) 0.001(3) 0.004(3) 0.002(3)
C3D 0.032(4) 0.038(4) 0.032(4) 0.003(3) -0.001(3) -0.007(3)
C4D 0.026(4) 0.044(4) 0.043(4) -0.001(3) 0.003(3) 0.006(3)
C5D 0.027(4) 0.034(4) 0.048(4) -0.008(3) 0.003(3) 0.007(3)
C6D 0.030(4) 0.028(3) 0.043(4) -0.006(3) 0.000(3) -0.004(3)
C1E 0.017(3) 0.022(3) 0.034(3) 0.006(3) -0.005(3) 0.002(2)
C2E 0.038(4) 0.036(4) 0.038(4) 0.005(3) -0.003(3) -0.009(3)
C3E 0.056(5) 0.036(4) 0.064(6) 0.012(4) -0.004(4) -0.019(4)
C4E 0.049(5) 0.032(4) 0.077(6) -0.002(4) -0.021(4) -0.011(4)
C5E 0.047(5) 0.032(4) 0.053(5) -0.008(3) -0.016(4) 0.004(3)
C6E 0.031(4) 0.032(4) 0.042(4) -0.001(3) -0.003(3) -0.001(3)
C1F 0.017(3) 0.037(4) 0.023(3) 0.000(3) 0.001(2) -0.004(3)
C2F 0.032(4) 0.036(4) 0.041(4) 0.003(3) 0.005(3) -0.006(3)
C3F 0.043(4) 0.068(5) 0.033(4) 0.015(4) 0.000(3) -0.013(4)
C4F 0.038(4) 0.086(6) 0.026(4) -0.009(4) 0.011(3) -0.016(4)
C5F 0.028(4) 0.056(5) 0.046(4) -0.017(4) 0.005(3) -0.004(3)
C6F 0.024(3) 0.042(4) 0.036(4) -0.001(3) 0.000(3) -0.005(3)
P3 0.0769(16) 0.0540(13) 0.0560(14) -0.0068(11) 0.0123(12) -0.0171(12)
F1 0.287(11) 0.170(7) 0.089(5) -0.070(5) 0.074(6) -0.149(7)
F2 0.224(8) 0.146(6) 0.112(5) -0.060(4) 0.109(6) -0.124(6)
F3 0.145(6) 0.103(5) 0.091(4) -0.035(4) 0.047(4) -0.033(4)
F4 0.122(5) 0.079(4) 0.187(7) -0.009(4) 0.079(5) -0.025(4)
F5 0.190(9) 0.123(7) 0.310(13) 0.106(8) -0.104(9) -0.016(6)
F6 0.125(6) 0.139(6) 0.196(9) -0.015(6) -0.016(6) 0.032(5)
P4 0.0365(11) 0.0566(12) 0.0428(11) 0.0076(10) 0.0025(8) -0.0038(9)
F7 0.230(8) 0.165(7) 0.067(4) 0.013(4) 0.034(5) -0.123(6)
F8 0.086(4) 0.112(4) 0.069(4) -0.025(3) 0.000(3) 0.007(3)
F9 0.152(6) 0.065(3) 0.100(4) 0.022(3) 0.048(4) -0.005(4)
F10 0.087(4) 0.082(4) 0.070(3) -0.020(3) 0.010(3) -0.011(3)
F11 0.076(4) 0.082(4) 0.170(6) -0.027(4) -0.059(4) 0.027(3)
F12 0.049(3) 0.235(8) 0.121(5) -0.076(5) -0.009(3) 0.043(4)

loop_
_atom_type_symbol
_atom_type_description
_atom_type_scat_dispersion_real
_atom_type_scat_dispersion_imag
_atom_type_scat_source
C C 0.0033 0.0016 'International Tables Vol C Tables 4.2.6.8 and 6.1.1.4'
H H 0.0000 0.0000 'International Tables Vol C Tables 4.2.6.8 and 6.1.1.4'
F F 0.0171 0.0103 'International Tables Vol C Tables 4.2.6.8 and 6.1.1.4'
P P 0.1023 0.0942 'International Tables Vol C Tables 4.2.6.8 and 6.1.1.4'
Se Se -0.0929 2.2259 'International Tables Vol C Tables 4.2.6.8 and 6.1.1.4'
Pt Pt -1.7033 8.3905 'International Tables Vol C Tables 4.2.6.8 and 6.1.1.4'

loop_
_geom_angle_atom_site_label_1
_geom_angle_atom_site_label_2
_geom_angle_atom_site_label_3
_geom_angle
_geom_angle_site_symmetry_1
_geom_angle_site_symmetry_3
_geom_angle_publ_flag
P2 Pt1 P1 99.50(5) . . ?
P2 Pt1 Se2 93.29(4) . . ?
P1 Pt1 Se2 159.53(4) . . ?
P2 Pt1 Se1 166.73(4) . . ?
P1 Pt1 Se1 90.10(4) . . ?
Se2 Pt1 Se1 80.23(2) . . ?
C5 Pt2 C1 96.1(3) . . ?
C5 Pt2 C2 81.8(3) . . ?
C1 Pt2 C2 36.7(2) . . ?
C5 Pt2 C6 36.6(2) . . ?
C1 Pt2 C6 80.8(3) . . ?
C2 Pt2 C6 89.0(3) . . ?
C5 Pt2 Se2 157.15(17) . . ?
C1 Pt2 Se2 94.35(18) . . ?
C2 Pt2 Se2 94.78(18) . . ?
C6 Pt2 Se2 166.15(18) . . ?
C5 Pt2 Se1 93.60(18) . . ?
C1 Pt2 Se1 163.59(18) . . ?
C2 Pt2 Se1 158.93(18) . . ?
C6 Pt2 Se1 99.58(18) . . ?
Se2 Pt2 Se1 81.44(2) . . ?
C5 Pt2 Pt3 108.96(18) . . ?
C1 Pt2 Pt3 135.98(18) . . ?
C2 Pt2 Pt3 110.88(18) . . ?
C6 Pt2 Pt3 139.06(18) . . ?
Se2 Pt2 Pt3 51.089(15) . . ?
Se1 Pt2 Pt3 51.127(15) . . ?
C9 Pt3 C13 96.7(3) . . ?
C9 Pt3 C10 37.0(3) . . ?
C13 Pt3 C10 81.7(3) . . ?
C9 Pt3 C14 81.5(3) . . ?
C13 Pt3 C14 36.7(3) . . ?
C10 Pt3 C14 89.3(3) . . ?
C9 Pt3 Se2 157.8(2) . . ?
C13 Pt3 Se2 94.47(19) . . ?
C10 Pt3 Se2 164.8(2) . . ?
C14 Pt3 Se2 96.43(19) . . ?
C9 Pt3 Se1 93.9(2) . . ?
C13 Pt3 Se1 159.4(2) . . ?
C10 Pt3 Se1 96.56(18) . . ?
C14 Pt3 Se1 163.6(2) . . ?
Se2 Pt3 Se1 81.83(2) . . ?
C9 Pt3 Pt2 109.7(2) . . ?
C13 Pt3 Pt2 138.35(19) . . ?
C10 Pt3 Pt2 137.7(2) . . ?
C14 Pt3 Pt2 115.1(2) . . ?
Se2 Pt3 Pt2 51.195(15) . . ?
Se1 Pt3 Pt2 51.580(15) . . ?
Pt3 Se1 Pt2 77.293(18) . . ?
Pt3 Se1 Pt1 84.847(19) . . ?
Pt2 Se1 Pt1 83.479(19) . . ?
Pt3 Se2 Pt2 77.716(18) . . ?
Pt3 Se2 Pt1 85.38(2) . . ?
Pt2 Se2 Pt1 84.246(19) . . ?
C1C P1 C1B 101.2(3) . . ?
C1C P1 C1A 107.9(3) . . ?
C1B P1 C1A 105.7(3) . . ?
C1C P1 Pt1 117.4(2) . . ?
C1B P1 Pt1 122.3(2) . . ?
C1A P1 Pt1 101.3(2) . . ?
C1E P2 C1F 109.5(3) . . ?
C1E P2 C1D 103.7(3) . . ?
C1F P2 C1D 100.7(3) . . ?
C1E P2 Pt1 114.76(18) . . ?
C1F P2 Pt1 112.8(2) . . ?
C1D P2 Pt1 114.12(19) . . ?
C2 C1 C8 126.5(7) . . ?
C2 C1 Pt2 71.8(4) . . ?
C8 C1 Pt2 107.9(5) . . ?
C1 C2 C3 124.7(7) . . ?
C1 C2 Pt2 71.5(4) . . ?
C3 C2 Pt2 109.7(5) . . ?
C4 C3 C2 114.4(6) . . ?
C5 C4 C3 115.2(6) . . ?
C6 C5 C4 127.6(7) . . ?
C6 C5 Pt2 72.5(4) . . ?
C4 C5 Pt2 106.3(4) . . ?
C5 C6 C7 123.5(6) . . ?
C5 C6 Pt2 70.9(4) . . ?
C7 C6 Pt2 111.9(5) . . ?
C6 C7 C8 112.9(6) . . ?
C1 C8 C7 115.1(6) . . ?
C10 C9 C16 125.9(7) . . ?
C10 C9 Pt3 72.1(4) . . ?
C16 C9 Pt3 108.1(5) . . ?
C9 C10 C11 124.6(7) . . ?
C9 C10 Pt3 70.9(4) . . ?
C11 C10 Pt3 110.6(5) . . ?
C10 C11 C12 114.2(6) . . ?
C13 C12 C11 113.9(7) . . ?
C14 C13 C12 127.6(7) . . ?
C14 C13 Pt3 72.2(4) . . ?
C12 C13 Pt3 107.0(4) . . ?
C13 C14 C15 124.3(8) . . ?
C13 C14 Pt3 71.1(4) . . ?
C15 C14 Pt3 110.8(5) . . ?
C14 C15 C16 114.9(6) . . ?
C15 C16 C9 114.3(7) . . ?
C6A C1A C2A 120.1(6) . . ?
C6A C1A P1 117.0(5) . . ?
C2A C1A P1 122.5(5) . . ?
C1A C2A C3A 118.9(8) . . ?
C4A C3A C2A 120.6(8) . . ?
C5A C4A C3A 119.9(8) . . ?
C4A C5A C6A 120.2(8) . . ?
C5A C6A C1A 120.2(7) . . ?
C6B C1B C2B 119.0(6) . . ?
C6B C1B P1 117.8(5) . . ?
C2B C1B P1 123.1(6) . . ?
C3B C2B C1B 119.1(7) . . ?
C4B C3B C2B 120.9(7) . . ?
C5B C4B C3B 120.3(7) . . ?
C4B C5B C6B 119.6(8) . . ?
C5B C6B C1B 121.0(6) . . ?
C6C C1C C2C 119.5(6) . . ?
C6C C1C P1 121.0(5) . . ?
C2C C1C P1 119.3(5) . . ?
C3C C2C C1C 119.9(7) . . ?
C4C C3C C2C 120.2(7) . . ?
C3C C4C C5C 120.3(7) . . ?
C4C C5C C6C 119.8(7) . . ?
C1C C6C C5C 120.3(7) . . ?
C6D C1D C2D 117.6(5) . . ?
C6D C1D P2 124.8(5) . . ?
C2D C1D P2 117.6(4) . . ?
C3D C2D C1D 121.3(6) . . ?
C4D C3D C2D 119.7(6) . . ?
C3D C4D C5D 120.0(6) . . ?
C6D C5D C4D 120.1(6) . . ?
C5D C6D C1D 121.1(6) . . ?
C2E C1E C6E 119.2(6) . . ?
C2E C1E P2 123.3(5) . . ?
C6E C1E P2 117.4(4) . . ?
C3E C2E C1E 119.1(7) . . ?
C4E C3E C2E 121.3(7) . . ?
C5E C4E C3E 119.5(7) . . ?
C4E C5E C6E 120.9(7) . . ?
C5E C6E C1E 119.9(6) . . ?
C6F C1F C2F 119.0(6) . . ?
C6F C1F P2 120.5(5) . . ?
C2F C1F P2 120.4(5) . . ?
C3F C2F C1F 120.3(6) . . ?
C2F C3F C4F 120.3(7) . . ?
C5F C4F C3F 119.8(6) . . ?
C4F C5F C6F 120.5(7) . . ?
C1F C6F C5F 120.1(6) . . ?
F5 P3 F1 94.5(5) . . ?
F5 P3 F2 90.7(4) . . ?
F1 P3 F2 91.8(3) . . ?
F5 P3 F6 174.9(5) . . ?
F1 P3 F6 89.2(4) . . ?
F2 P3 F6 92.7(4) . . ?
F5 P3 F4 87.9(4) . . ?
F1 P3 F4 88.4(3) . . ?
F2 P3 F4 178.6(5) . . ?
F6 P3 F4 88.7(4) . . ?
F5 P3 F3 88.6(4) . . ?
F1 P3 F3 176.8(5) . . ?
F2 P3 F3 88.9(3) . . ?
F6 P3 F3 87.7(4) . . ?
F4 P3 F3 91.0(3) . . ?
F9 P4 F7 177.4(4) . . ?
F9 P4 F11 89.0(3) . . ?
F7 P4 F11 90.3(4) . . ?
F9 P4 F12 90.4(4) . . ?
F7 P4 F12 90.2(4) . . ?
F11 P4 F12 178.7(4) . . ?
F9 P4 F8 90.6(3) . . ?
F7 P4 F8 91.9(3) . . ?
F11 P4 F8 90.1(3) . . ?
F12 P4 F8 91.0(3) . . ?
F9 P4 F10 89.0(3) . . ?
F7 P4 F10 88.4(3) . . ?
F11 P4 F10 90.4(3) . . ?
F12 P4 F10 88.5(3) . . ?
F8 P4 F10 179.4(3) . . ?

loop_
_geom_bond_atom_site_label_1
_geom_bond_atom_site_label_2
_geom_bond_distance
_geom_bond_site_symmetry_2
_geom_bond_publ_flag
Pt1 P2 2.2780(15) . ?
Pt1 P1 2.2934(15) . ?
Pt1 Se2 2.4723(6) . ?
Pt1 Se1 2.4919(6) . ?
Pt2 C5 2.191(6) . ?
Pt2 C1 2.207(6) . ?
Pt2 C2 2.211(6) . ?
Pt2 C6 2.212(6) . ?
Pt2 Se2 2.4428(6) . ?
Pt2 Se1 2.4600(6) . ?
Pt2 Pt3 3.0630(3) . ?
Pt3 C9 2.192(7) . ?
Pt3 C13 2.195(6) . ?
Pt3 C10 2.208(7) . ?
Pt3 C14 2.210(6) . ?
Pt3 Se2 2.4392(6) . ?
Pt3 Se1 2.4445(6) . ?
P1 C1C 1.819(6) . ?
P1 C1B 1.832(6) . ?
P1 C1A 1.844(6) . ?
P2 C1E 1.815(6) . ?
P2 C1F 1.823(6) . ?
P2 C1D 1.826(6) . ?
C1 C2 1.392(9) . ?
C1 C8 1.499(10) . ?
C2 C3 1.513(9) . ?
C3 C4 1.511(10) . ?
C4 C5 1.494(9) . ?
C5 C6 1.385(9) . ?
C6 C7 1.512(9) . ?
C7 C8 1.523(10) . ?
C9 C10 1.397(11) . ?
C9 C16 1.518(11) . ?
C10 C11 1.510(10) . ?
C11 C12 1.530(10) . ?
C12 C13 1.511(10) . ?
C13 C14 1.388(10) . ?
C14 C15 1.510(10) . ?
C15 C16 1.512(11) . ?
C1A C6A 1.390(9) . ?
C1A C2A 1.391(9) . ?
C2A C3A 1.396(10) . ?
C3A C4A 1.385(12) . ?
C4A C5A 1.379(12) . ?
C5A C6A 1.380(10) . ?
C1B C6B 1.388(9) . ?
C1B C2B 1.392(9) . ?
C2B C3B 1.390(10) . ?
C3B C4B 1.373(12) . ?
C4B C5B 1.364(11) . ?
C5B C6B 1.383(9) . ?
C1C C6C 1.378(9) . ?
C1C C2C 1.402(9) . ?
C2C C3C 1.384(10) . ?
C3C C4C 1.375(11) . ?
C4C C5C 1.384(11) . ?
C5C C6C 1.392(9) . ?
C1D C6D 1.389(8) . ?
C1D C2D 1.404(8) . ?
C2D C3D 1.385(8) . ?
C3D C4D 1.375(8) . ?
C4D C5D 1.386(9) . ?
C5D C6D 1.383(8) . ?
C1E C2E 1.390(8) . ?
C1E C6E 1.402(9) . ?
C2E C3E 1.386(9) . ?
C3E C4E 1.379(11) . ?
C4E C5E 1.360(10) . ?
C5E C6E 1.380(9) . ?
C1F C6F 1.387(8) . ?
C1F C2F 1.404(8) . ?
C2F C3F 1.373(9) . ?
C3F C4F 1.392(10) . ?
C4F C5F 1.375(10) . ?
C5F C6F 1.391(9) . ?
P3 F5 1.535(6) . ?
P3 F1 1.542(5) . ?
P3 F2 1.547(5) . ?
P3 F6 1.555(6) . ?
P3 F4 1.571(5) . ?
P3 F3 1.578(5) . ?
P4 F9 1.553(5) . ?
P4 F7 1.556(5) . ?
P4 F11 1.560(5) . ?
P4 F12 1.561(5) . ?
P4 F8 1.568(5) . ?
P4 F10 1.583(4) . ?
